data_7205368
loop_
_publ_author_name
'Ferreira da Silva, J. L.'
'Ferreira, Andr\'e P.'
'Marques, M. Matilde'
'Harjivan, Shrika G.'
'M. da Piedade, M. F\'atima'
'Duarte, M. Teresa'

_publ_section_title
;
 Effect of C--H&#x2026;X interactions (X = O, S, \p) in the
 supramolecular arrangements of 3-ferrocenyl-methoxybenzo[b]thiophene
 isomers
;
_journal_issue 5
_journal_name_full CrystEngComm
_journal_page_first 1638
_journal_paper_doi 10.1039/c0ce00434k
_journal_volume 13
_journal_year 2011
_chemical_formula_sum 'C19 H16 Fe O S'
_chemical_formula_weight 348.23
_chemical_name_common 3-ferrocenyl-6-methoxy-benzo(b)thiophene
_chemical_name_systematic
;
?
;
_space_group_IT_number 14
_symmetry_cell_setting monoclinic
_symmetry_space_group_name_Hall '-P 2ybc'
_symmetry_space_group_name_H-M 'P 1 21/c 1'
_atom_sites_solution_hydrogens geom
_atom_sites_solution_primary direct
_atom_sites_solution_secondary difmap
_audit_creation_method SHELXL-97
_cell_angle_alpha 90.00
_cell_angle_beta 100.689(8)
_cell_angle_gamma 90.00
_cell_formula_units_Z 4
_cell_length_a 16.783(2)
_cell_length_b 7.5603(11)
_cell_length_c 12.1864(17)
_cell_measurement_reflns_used 7845
_cell_measurement_temperature 150(2)
_cell_measurement_theta_max 37.40
_cell_measurement_theta_min 2.47
_cell_volume 1519.4(4)
_computing_structure_refinement 'SHELXL-97 (Sheldrick, 1997)'
_diffrn_ambient_temperature 150(2)
_diffrn_measured_fraction_theta_full 0.987
_diffrn_measured_fraction_theta_max 0.987
_diffrn_radiation_monochromator graphite
_diffrn_radiation_source 'fine-focus sealed tube'
_diffrn_radiation_type MoK\a
_diffrn_radiation_wavelength 0.71073
_diffrn_reflns_av_R_equivalents 0.0429
_diffrn_reflns_av_sigmaI/netI 0.0390
_diffrn_reflns_limit_h_max 28
_diffrn_reflns_limit_h_min -28
_diffrn_reflns_limit_k_max 11
_diffrn_reflns_limit_k_min -12
_diffrn_reflns_limit_l_max 20
_diffrn_reflns_limit_l_min -20
_diffrn_reflns_number 32463
_diffrn_reflns_theta_full 37.40
_diffrn_reflns_theta_max 37.40
_diffrn_reflns_theta_min 2.47
_exptl_absorpt_coefficient_mu 1.128
_exptl_absorpt_correction_T_max 0.9354
_exptl_absorpt_correction_T_min 0.8059
_exptl_absorpt_correction_type multi-scan
_exptl_absorpt_process_details SADABS
_exptl_crystal_colour orange
_exptl_crystal_density_diffrn 1.522
_exptl_crystal_density_method 'not measured'
_exptl_crystal_description plates
_exptl_crystal_F_000 720
_exptl_crystal_size_max 0.20
_exptl_crystal_size_mid 0.10
_exptl_crystal_size_min 0.06
_refine_diff_density_max 0.612
_refine_diff_density_min -0.340
_refine_diff_density_rms 0.073
_refine_ls_extinction_method none
_refine_ls_goodness_of_fit_ref 1.012
_refine_ls_hydrogen_treatment mixed
_refine_ls_matrix_type full
_refine_ls_number_parameters 253
_refine_ls_number_reflns 7845
_refine_ls_number_restraints 0
_refine_ls_restrained_S_all 1.012
_refine_ls_R_factor_all 0.0565
_refine_ls_R_factor_gt 0.0363
_refine_ls_shift/su_max 0.007
_refine_ls_shift/su_mean 0.001
_refine_ls_structure_factor_coef Fsqd
_refine_ls_weighting_details 'calc w=1/[\s^2^(Fo^2^)+(0.0476P)^2^+0.1391P] where P=(Fo^2^+2Fc^2^)/3'
_refine_ls_weighting_scheme calc
_refine_ls_wR_factor_gt 0.0850
_refine_ls_wR_factor_ref 0.0942
_reflns_number_gt 5898
_reflns_number_total 7845
_reflns_threshold_expression >2sigma(I)
_cod_data_source_file C0CE00434K.TXT
_cod_data_source_block IV
_cod_depositor_comments
;
The following automatic conversions were performed:
'_symmetry_cell_setting' value 'Monoclinic' changed to 'monoclinic'
according to '/home/saulius/struct/CIF-dictionaries/cif_core.dic'
dictionary named 'cif_core.dic' version 2.4.1 from 2010-06-29.

Automatic conversion script
Id: cif_fix_enum 1555 2011-01-17 13:19:09Z saulius 
;
_cod_original_sg_symbol_H-M P21/c
_cod_database_code 7205368

loop_
_symmetry_equiv_pos_as_xyz
'x, y, z'
'-x, y+1/2, -z+1/2'
'-x, -y, -z'
'x, -y-1/2, z-1/2'

loop_
_atom_site_label
_atom_site_type_symbol
_atom_site_fract_x
_atom_site_fract_y
_atom_site_fract_z
_atom_site_U_iso_or_equiv
_atom_site_adp_type
_atom_site_occupancy
_atom_site_symmetry_multiplicity
_atom_site_calc_flag
_atom_site_refinement_flags
_atom_site_disorder_assembly
_atom_site_disorder_group
C15 C 0.44066(6) 0.17255(13) 0.55986(9) 0.01970(17) Uani 1 1 d . . .
H17 H 0.3357(9) -0.188(2) 0.5789(13) 0.027(4) Uiso 1 1 d . . .
H1 H 0.2794(10) -0.102(2) 0.2407(14) 0.033(4) Uiso 1 1 d . . .
H15 H 0.4920(9) 0.225(2) 0.5886(13) 0.029(4) Uiso 1 1 d . . .
H2 H 0.1501(9) -0.263(2) 0.2676(13) 0.028(4) Uiso 1 1 d . . .
H12 H 0.2859(11) 0.538(2) 0.2833(15) 0.034(4) Uiso 1 1 d . . .
H18 H 0.2380(9) -0.0430(19) 0.4442(13) 0.025(4) Uiso 1 1 d . . .
H7 H 0.1131(11) 0.105(2) 0.3945(16) 0.043(5) Uiso 1 1 d . . .
H3 H 0.0434(10) -0.222(2) 0.0978(15) 0.042(5) Uiso 1 1 d . . .
H10 H 0.1767(11) 0.398(2) 0.1347(14) 0.035(4) Uiso 1 1 d . . .
H5 H 0.2486(10) 0.036(2) 0.0496(14) 0.031(4) Uiso 1 1 d . . .
H4 H 0.1042(12) -0.028(2) -0.0429(17) 0.046(5) Uiso 1 1 d . . .
H8 H -0.0086(12) 0.117(3) 0.2362(16) 0.050(5) Uiso 1 1 d . . .
H9 H 0.0285(11) 0.298(2) 0.0843(16) 0.043(5) Uiso 1 1 d . . .
Fe1 Fe 0.137687(9) 0.06220(2) 0.178102(13) 0.02061(5) Uani 1 1 d . . .
S1 S 0.397473(18) 0.45716(4) 0.41560(3) 0.02646(6) Uani 1 1 d . . .
O1 O 0.47153(5) -0.09111(10) 0.67400(7) 0.02526(16) Uani 1 1 d . . .
C16 C 0.42106(6) 0.00760(14) 0.59643(9) 0.01976(17) Uani 1 1 d . . .
C14 C 0.30670(6) 0.18380(13) 0.43431(8) 0.01889(17) Uani 1 1 d . . .
C11 C 0.26023(6) 0.29588(14) 0.34868(9) 0.02169(18) Uani 1 1 d . . .
C13 C 0.38303(6) 0.25691(13) 0.47862(8) 0.01888(16) Uani 1 1 d . . .
C17 C 0.34563(7) -0.07097(14) 0.55241(9) 0.02284(19) Uani 1 1 d . . .
C18 C 0.28928(6) 0.01489(15) 0.47332(9) 0.02167(18) Uani 1 1 d . . .
C2 C 0.15959(8) -0.20171(15) 0.20440(11) 0.0270(2) Uani 1 1 d . . .
C12 C 0.30271(8) 0.44357(14) 0.33120(10) 0.0260(2) Uani 1 1 d . . .
C19 C 0.54893(7) -0.01636(16) 0.71960(10) 0.0256(2) Uani 1 1 d . . .
H19A H 0.5764(4) 0.0176(13) 0.6591(6) 0.038 Uiso 1 1 calc R . .
H19B H 0.5816(4) -0.1035(10) 0.7669(8) 0.038 Uiso 1 1 calc R . .
H19C H 0.54149(11) 0.0876(13) 0.7638(8) 0.038 Uiso 1 1 calc R . .
C6 C 0.17754(6) 0.26351(15) 0.28744(9) 0.0245(2) Uani 1 1 d . . .
C7 C 0.11366(7) 0.16555(19) 0.32319(10) 0.0300(2) Uani 1 1 d . . .
C3 C 0.09864(8) -0.17535(17) 0.10727(11) 0.0304(2) Uani 1 1 d . . .
C1 C 0.23108(7) -0.11320(15) 0.18772(11) 0.0257(2) Uani 1 1 d . . .
C4 C 0.13253(9) -0.07105(17) 0.03029(11) 0.0318(3) Uani 1 1 d . . .
C10 C 0.14559(8) 0.33216(16) 0.17782(10) 0.0304(2) Uani 1 1 d . . .
C5 C 0.21469(8) -0.03288(16) 0.08018(11) 0.0295(2) Uani 1 1 d . . .
C8 C 0.04341(7) 0.1750(2) 0.23598(12) 0.0375(3) Uani 1 1 d . . .
C9 C 0.06318(8) 0.27795(19) 0.14760(13) 0.0377(3) Uani 1 1 d . . .

loop_
_atom_site_aniso_label
_atom_site_aniso_U_11
_atom_site_aniso_U_22
_atom_site_aniso_U_33
_atom_site_aniso_U_23
_atom_site_aniso_U_13
_atom_site_aniso_U_12
C15 0.0191(4) 0.0181(4) 0.0217(4) 0.0004(3) 0.0031(3) -0.0027(3)
Fe1 0.01830(7) 0.02284(8) 0.02064(7) -0.00370(5) 0.00346(5) 0.00045(5)
S1 0.02667(13) 0.01898(12) 0.03199(14) 0.00602(9) 0.00089(10) -0.00475(9)
O1 0.0268(4) 0.0222(3) 0.0254(4) 0.0057(3) 0.0014(3) -0.0016(3)
C16 0.0220(4) 0.0184(4) 0.0194(4) 0.0009(3) 0.0054(3) -0.0008(3)
C14 0.0187(4) 0.0190(4) 0.0193(4) -0.0025(3) 0.0042(3) -0.0015(3)
C11 0.0219(4) 0.0215(4) 0.0211(4) -0.0033(3) 0.0025(3) 0.0021(3)
C13 0.0200(4) 0.0162(4) 0.0207(4) 0.0002(3) 0.0044(3) -0.0021(3)
C17 0.0244(5) 0.0202(4) 0.0247(5) 0.0018(4) 0.0065(4) -0.0061(3)
C18 0.0200(4) 0.0223(4) 0.0234(4) -0.0024(4) 0.0058(3) -0.0054(3)
C2 0.0306(5) 0.0225(5) 0.0288(5) 0.0000(4) 0.0077(4) -0.0042(4)
C12 0.0293(5) 0.0208(5) 0.0261(5) 0.0020(4) 0.0004(4) 0.0022(4)
C19 0.0253(5) 0.0266(5) 0.0236(5) 0.0013(4) 0.0011(4) 0.0009(4)
C6 0.0221(4) 0.0250(5) 0.0249(5) -0.0067(4) 0.0007(4) 0.0050(4)
C7 0.0197(5) 0.0434(7) 0.0273(5) -0.0113(5) 0.0056(4) 0.0025(4)
C3 0.0323(6) 0.0285(6) 0.0294(5) -0.0059(4) 0.0034(5) -0.0092(4)
C1 0.0232(5) 0.0217(5) 0.0332(6) -0.0043(4) 0.0079(4) 0.0021(4)
C4 0.0453(7) 0.0292(6) 0.0215(5) -0.0045(4) 0.0072(5) -0.0012(5)
C10 0.0342(6) 0.0226(5) 0.0302(5) -0.0041(4) -0.0051(5) 0.0078(4)
C5 0.0362(6) 0.0243(5) 0.0327(6) -0.0029(4) 0.0188(5) -0.0013(4)
C8 0.0188(5) 0.0533(8) 0.0389(7) -0.0173(6) 0.0014(5) 0.0078(5)
C9 0.0298(6) 0.0380(7) 0.0389(7) -0.0110(5) -0.0102(5) 0.0141(5)

loop_
_atom_type_symbol
_atom_type_description
_atom_type_scat_dispersion_real
_atom_type_scat_dispersion_imag
_atom_type_scat_source
C C 0.0033 0.0016 'International Tables Vol C Tables 4.2.6.8 and 6.1.1.4'
H H 0.0000 0.0000 'International Tables Vol C Tables 4.2.6.8 and 6.1.1.4'
O O 0.0106 0.0060 'International Tables Vol C Tables 4.2.6.8 and 6.1.1.4'
S S 0.1246 0.1234 'International Tables Vol C Tables 4.2.6.8 and 6.1.1.4'
Fe Fe 0.3463 0.8444 'International Tables Vol C Tables 4.2.6.8 and 6.1.1.4'

loop_
_geom_angle_atom_site_label_1
_geom_angle_atom_site_label_2
_geom_angle_atom_site_label_3
_geom_angle
_geom_angle_site_symmetry_1
_geom_angle_site_symmetry_3
_geom_angle_publ_flag
C16 C15 C13 117.57(9) . . ?
C16 C15 H15 120.6(9) . . ?
C13 C15 H15 121.8(9) . . ?
C8 Fe1 C1 152.99(6) . . ?
C8 Fe1 C7 41.24(5) . . ?
C1 Fe1 C7 118.19(5) . . ?
C8 Fe1 C2 118.92(6) . . ?
C1 Fe1 C2 40.73(5) . . ?
C7 Fe1 C2 107.26(5) . . ?
C8 Fe1 C5 164.90(6) . . ?
C1 Fe1 C5 40.81(5) . . ?
C7 Fe1 C5 152.62(5) . . ?
C2 Fe1 C5 68.50(5) . . ?
C8 Fe1 C10 68.73(6) . . ?
C1 Fe1 C10 126.83(5) . . ?
C7 Fe1 C10 69.06(6) . . ?
C2 Fe1 C10 164.76(5) . . ?
C5 Fe1 C10 107.55(5) . . ?
C8 Fe1 C3 107.76(6) . . ?
C1 Fe1 C3 68.68(5) . . ?
C7 Fe1 C3 127.02(5) . . ?
C2 Fe1 C3 40.86(5) . . ?
C5 Fe1 C3 68.48(5) . . ?
C10 Fe1 C3 152.94(5) . . ?
C8 Fe1 C9 40.63(7) . . ?
C1 Fe1 C9 164.90(6) . . ?
C7 Fe1 C9 68.90(6) . . ?
C2 Fe1 C9 153.21(6) . . ?
C5 Fe1 C9 127.22(6) . . ?
C10 Fe1 C9 40.72(5) . . ?
C3 Fe1 C9 119.05(6) . . ?
C8 Fe1 C6 69.20(5) . . ?
C1 Fe1 C6 106.89(5) . . ?
C7 Fe1 C6 41.08(5) . . ?
C2 Fe1 C6 126.52(5) . . ?
C5 Fe1 C6 118.33(5) . . ?
C10 Fe1 C6 41.18(5) . . ?
C3 Fe1 C6 164.82(5) . . ?
C9 Fe1 C6 68.98(5) . . ?
C8 Fe1 C4 126.95(6) . . ?
C1 Fe1 C4 68.78(5) . . ?
C7 Fe1 C4 164.98(5) . . ?
C2 Fe1 C4 68.61(5) . . ?
C5 Fe1 C4 40.84(6) . . ?
C10 Fe1 C4 118.73(5) . . ?
C3 Fe1 C4 40.61(5) . . ?
C9 Fe1 C4 107.88(6) . . ?
C6 Fe1 C4 152.89(5) . . ?
C12 S1 C13 91.31(5) . . ?
C16 O1 C19 117.01(8) . . ?
O1 C16 C15 124.07(9) . . ?
O1 C16 C17 115.46(9) . . ?
C15 C16 C17 120.45(10) . . ?
C13 C14 C18 117.16(9) . . ?
C13 C14 C11 112.05(9) . . ?
C18 C14 C11 130.68(9) . . ?
C12 C11 C14 111.30(9) . . ?
C12 C11 C6 121.97(10) . . ?
C14 C11 C6 126.73(10) . . ?
C15 C13 C14 123.48(9) . . ?
C15 C13 S1 125.07(8) . . ?
C14 C13 S1 111.39(7) . . ?
C18 C17 C16 121.16(9) . . ?
C18 C17 H17 121.6(9) . . ?
C16 C17 H17 117.2(9) . . ?
C17 C18 C14 120.16(9) . . ?
C17 C18 H18 119.2(9) . . ?
C14 C18 H18 120.6(9) . . ?
C1 C2 C3 108.05(11) . . ?
C1 C2 Fe1 69.50(7) . . ?
C3 C2 Fe1 69.71(7) . . ?
C1 C2 H2 128.9(9) . . ?
C3 C2 H2 123.0(9) . . ?
Fe1 C2 H2 123.9(9) . . ?
C11 C12 S1 113.94(9) . . ?
C11 C12 H12 128.3(10) . . ?
S1 C12 H12 117.7(10) . . ?
O1 C19 H19A 109.5 . . ?
O1 C19 H19B 109.5 . . ?
H19A C19 H19B 109.5 . . ?
O1 C19 H19C 109.5 . . ?
H19A C19 H19C 109.5 . . ?
H19B C19 H19C 109.5 . . ?
C7 C6 C10 107.26(10) . . ?
C7 C6 C11 128.32(11) . . ?
C10 C6 C11 124.40(11) . . ?
C7 C6 Fe1 69.05(6) . . ?
C10 C6 Fe1 69.18(7) . . ?
C11 C6 Fe1 128.09(7) . . ?
C8 C7 C6 107.86(12) . . ?
C8 C7 Fe1 69.18(7) . . ?
C6 C7 Fe1 69.87(6) . . ?
C8 C7 H7 122.4(11) . . ?
C6 C7 H7 129.6(11) . . ?
Fe1 C7 H7 128.6(11) . . ?
C4 C3 C2 108.15(11) . . ?
C4 C3 Fe1 69.87(7) . . ?
C2 C3 Fe1 69.43(7) . . ?
C4 C3 H3 127.5(11) . . ?
C2 C3 H3 124.4(11) . . ?
Fe1 C3 H3 126.0(10) . . ?
C2 C1 C5 107.96(11) . . ?
C2 C1 Fe1 69.77(7) . . ?
C5 C1 Fe1 69.80(7) . . ?
C2 C1 H1 125.9(10) . . ?
C5 C1 H1 126.0(10) . . ?
Fe1 C1 H1 122.6(10) . . ?
C3 C4 C5 107.67(12) . . ?
C3 C4 Fe1 69.52(7) . . ?
C5 C4 Fe1 69.34(7) . . ?
C3 C4 H4 126.6(12) . . ?
C5 C4 H4 125.6(12) . . ?
Fe1 C4 H4 124.5(11) . . ?
C9 C10 C6 108.23(13) . . ?
C9 C10 Fe1 69.70(8) . . ?
C6 C10 Fe1 69.64(7) . . ?
C9 C10 H10 128.1(10) . . ?
C6 C10 H10 123.7(10) . . ?
Fe1 C10 H10 124.6(10) . . ?
C1 C5 C4 108.17(11) . . ?
C1 C5 Fe1 69.39(7) . . ?
C4 C5 Fe1 69.82(7) . . ?
C1 C5 H5 126.7(11) . . ?
C4 C5 H5 125.0(11) . . ?
Fe1 C5 H5 123.6(10) . . ?
C9 C8 C7 108.30(12) . . ?
C9 C8 Fe1 70.13(7) . . ?
C7 C8 Fe1 69.58(7) . . ?
C9 C8 H8 125.8(12) . . ?
C7 C8 H8 125.9(12) . . ?
Fe1 C8 H8 124.3(12) . . ?
C8 C9 C10 108.34(12) . . ?
C8 C9 Fe1 69.24(8) . . ?
C10 C9 Fe1 69.58(7) . . ?
C8 C9 H9 123.2(12) . . ?
C10 C9 H9 128.4(12) . . ?
Fe1 C9 H9 125.1(12) . . ?

loop_
_geom_bond_atom_site_label_1
_geom_bond_atom_site_label_2
_geom_bond_distance
_geom_bond_site_symmetry_2
_geom_bond_publ_flag
C15 C16 1.3843(14) . ?
C15 C13 1.4025(14) . ?
C15 H15 0.955(15) . ?
Fe1 C8 2.0352(12) . ?
Fe1 C1 2.0398(11) . ?
Fe1 C7 2.0406(12) . ?
Fe1 C2 2.0433(12) . ?
Fe1 C5 2.0452(12) . ?
Fe1 C10 2.0453(13) . ?
Fe1 C3 2.0470(12) . ?
Fe1 C9 2.0469(13) . ?
Fe1 C6 2.0515(11) . ?
Fe1 C4 2.0517(12) . ?
S1 C12 1.7295(13) . ?
S1 C13 1.7348(10) . ?
O1 C16 1.3679(13) . ?
O1 C19 1.4309(14) . ?
C16 C17 1.4111(15) . ?
C14 C13 1.4076(14) . ?
C14 C18 1.4120(15) . ?
C14 C11 1.4537(15) . ?
C11 C12 1.3626(16) . ?
C11 C6 1.4692(15) . ?
C17 C18 1.3808(16) . ?
C17 H17 0.970(15) . ?
C18 H18 0.973(15) . ?
C2 C1 1.4209(16) . ?
C2 C3 1.4277(18) . ?
C2 H2 0.937(15) . ?
C12 H12 0.934(17) . ?
C19 H19A 0.9744 . ?
C19 H19B 0.9744 . ?
C19 H19C 0.9744 . ?
C6 C7 1.4357(17) . ?
C6 C10 1.4408(17) . ?
C7 C8 1.4353(18) . ?
C7 H7 0.983(18) . ?
C3 C4 1.4224(18) . ?
C3 H3 0.979(17) . ?
C1 C5 1.4241(19) . ?
C1 H1 0.942(17) . ?
C4 C5 1.429(2) . ?
C4 H4 0.99(2) . ?
C10 C9 1.4238(19) . ?
C10 H10 0.947(18) . ?
C5 H5 0.901(18) . ?
C8 C9 1.417(2) . ?
C8 H8 0.98(2) . ?
C9 H9 0.889(18) . ?

loop_
_geom_torsion_atom_site_label_1
_geom_torsion_atom_site_label_2
_geom_torsion_atom_site_label_3
_geom_torsion_atom_site_label_4
_geom_torsion
_geom_torsion_site_symmetry_1
_geom_torsion_site_symmetry_2
_geom_torsion_site_symmetry_3
_geom_torsion_site_symmetry_4
_geom_torsion_publ_flag
C19 O1 C16 C15 0.38(15) . . . . ?
C19 O1 C16 C17 179.36(10) . . . . ?
C13 C15 C16 O1 179.10(9) . . . . ?
C13 C15 C16 C17 0.17(15) . . . . ?
C13 C14 C11 C12 0.90(13) . . . . ?
C18 C14 C11 C12 -175.06(11) . . . . ?
C13 C14 C11 C6 -177.99(10) . . . . ?
C18 C14 C11 C6 6.05(18) . . . . ?
C16 C15 C13 C14 0.95(15) . . . . ?
C16 C15 C13 S1 -176.03(8) . . . . ?
C18 C14 C13 C15 -1.33(15) . . . . ?
C11 C14 C13 C15 -177.90(9) . . . . ?
C18 C14 C13 S1 176.01(8) . . . . ?
C11 C14 C13 S1 -0.55(11) . . . . ?
C12 S1 C13 C15 177.36(10) . . . . ?
C12 S1 C13 C14 0.06(8) . . . . ?
O1 C16 C17 C18 -179.89(10) . . . . ?
C15 C16 C17 C18 -0.86(17) . . . . ?
C16 C17 C18 C14 0.46(16) . . . . ?
C13 C14 C18 C17 0.59(15) . . . . ?
C11 C14 C18 C17 176.39(11) . . . . ?
C8 Fe1 C2 C1 -156.69(7) . . . . ?
C7 Fe1 C2 C1 -113.41(7) . . . . ?
C5 Fe1 C2 C1 37.87(8) . . . . ?
C10 Fe1 C2 C1 -39.9(2) . . . . ?
C3 Fe1 C2 C1 119.40(11) . . . . ?
C9 Fe1 C2 C1 169.37(11) . . . . ?
C6 Fe1 C2 C1 -72.18(9) . . . . ?
C4 Fe1 C2 C1 81.91(8) . . . . ?
C8 Fe1 C2 C3 83.91(9) . . . . ?
C1 Fe1 C2 C3 -119.40(11) . . . . ?
C7 Fe1 C2 C3 127.19(8) . . . . ?
C5 Fe1 C2 C3 -81.53(8) . . . . ?
C10 Fe1 C2 C3 -159.25(19) . . . . ?
C9 Fe1 C2 C3 49.97(15) . . . . ?
C6 Fe1 C2 C3 168.42(7) . . . . ?
C4 Fe1 C2 C3 -37.49(8) . . . . ?
C14 C11 C12 S1 -0.87(13) . . . . ?
C6 C11 C12 S1 178.08(8) . . . . ?
C13 S1 C12 C11 0.48(10) . . . . ?
C12 C11 C6 C7 -151.29(12) . . . . ?
C14 C11 C6 C7 27.49(18) . . . . ?
C12 C11 C6 C10 26.99(17) . . . . ?
C14 C11 C6 C10 -154.22(11) . . . . ?
C12 C11 C6 Fe1 116.39(12) . . . . ?
C14 C11 C6 Fe1 -64.83(15) . . . . ?
C8 Fe1 C6 C7 37.96(8) . . . . ?
C1 Fe1 C6 C7 -113.77(7) . . . . ?
C2 Fe1 C6 C7 -73.29(8) . . . . ?
C5 Fe1 C6 C7 -156.46(7) . . . . ?
C10 Fe1 C6 C7 119.05(10) . . . . ?
C3 Fe1 C6 C7 -43.2(2) . . . . ?
C9 Fe1 C6 C7 81.60(8) . . . . ?
C4 Fe1 C6 C7 169.94(11) . . . . ?
C8 Fe1 C6 C10 -81.08(9) . . . . ?
C1 Fe1 C6 C10 127.19(8) . . . . ?
C7 Fe1 C6 C10 -119.05(10) . . . . ?
C2 Fe1 C6 C10 167.67(8) . . . . ?
C5 Fe1 C6 C10 84.49(9) . . . . ?
C3 Fe1 C6 C10 -162.22(17) . . . . ?
C9 Fe1 C6 C10 -37.45(8) . . . . ?
C4 Fe1 C6 C10 50.89(14) . . . . ?
C8 Fe1 C6 C11 160.88(12) . . . . ?
C1 Fe1 C6 C11 9.15(12) . . . . ?
C7 Fe1 C6 C11 122.92(14) . . . . ?
C2 Fe1 C6 C11 49.63(13) . . . . ?
C5 Fe1 C6 C11 -33.54(13) . . . . ?
C10 Fe1 C6 C11 -118.03(14) . . . . ?
C3 Fe1 C6 C11 79.7(2) . . . . ?
C9 Fe1 C6 C11 -155.48(12) . . . . ?
C4 Fe1 C6 C11 -67.14(16) . . . . ?
C10 C6 C7 C8 -0.11(13) . . . . ?
C11 C6 C7 C8 178.41(11) . . . . ?
Fe1 C6 C7 C8 -58.95(9) . . . . ?
C10 C6 C7 Fe1 58.84(8) . . . . ?
C11 C6 C7 Fe1 -122.65(11) . . . . ?
C1 Fe1 C7 C8 -157.24(9) . . . . ?
C2 Fe1 C7 C8 -114.44(9) . . . . ?
C5 Fe1 C7 C8 169.12(11) . . . . ?
C10 Fe1 C7 C8 81.22(10) . . . . ?
C3 Fe1 C7 C8 -73.70(11) . . . . ?
C9 Fe1 C7 C8 37.45(9) . . . . ?
C6 Fe1 C7 C8 119.27(12) . . . . ?
C4 Fe1 C7 C8 -42.8(3) . . . . ?
C8 Fe1 C7 C6 -119.27(12) . . . . ?
C1 Fe1 C7 C6 83.50(8) . . . . ?
C2 Fe1 C7 C6 126.29(7) . . . . ?
C5 Fe1 C7 C6 49.85(15) . . . . ?
C10 Fe1 C7 C6 -38.05(7) . . . . ?
C3 Fe1 C7 C6 167.03(7) . . . . ?
C9 Fe1 C7 C6 -81.81(8) . . . . ?
C4 Fe1 C7 C6 -162.11(19) . . . . ?
C1 C2 C3 C4 0.22(14) . . . . ?
Fe1 C2 C3 C4 59.35(9) . . . . ?
C1 C2 C3 Fe1 -59.12(8) . . . . ?
C8 Fe1 C3 C4 126.59(9) . . . . ?
C1 Fe1 C3 C4 -81.86(9) . . . . ?
C7 Fe1 C3 C4 168.22(8) . . . . ?
C2 Fe1 C3 C4 -119.46(11) . . . . ?
C5 Fe1 C3 C4 -37.87(8) . . . . ?
C10 Fe1 C3 C4 48.72(16) . . . . ?
C9 Fe1 C3 C4 83.78(10) . . . . ?
C6 Fe1 C3 C4 -157.52(16) . . . . ?
C8 Fe1 C3 C2 -113.95(8) . . . . ?
C1 Fe1 C3 C2 37.61(7) . . . . ?
C7 Fe1 C3 C2 -72.32(9) . . . . ?
C5 Fe1 C3 C2 81.59(8) . . . . ?
C10 Fe1 C3 C2 168.18(11) . . . . ?
C9 Fe1 C3 C2 -156.75(8) . . . . ?
C6 Fe1 C3 C2 -38.1(2) . . . . ?
C4 Fe1 C3 C2 119.46(11) . . . . ?
C3 C2 C1 C5 -0.33(13) . . . . ?
Fe1 C2 C1 C5 -59.58(8) . . . . ?
C3 C2 C1 Fe1 59.25(9) . . . . ?
C8 Fe1 C1 C2 49.71(14) . . . . ?
C7 Fe1 C1 C2 83.89(8) . . . . ?
C5 Fe1 C1 C2 -119.06(10) . . . . ?
C10 Fe1 C1 C2 167.85(7) . . . . ?
C3 Fe1 C1 C2 -37.72(7) . . . . ?
C9 Fe1 C1 C2 -161.38(18) . . . . ?
C6 Fe1 C1 C2 126.91(7) . . . . ?
C4 Fe1 C1 C2 -81.45(8) . . . . ?
C8 Fe1 C1 C5 168.78(11) . . . . ?
C7 Fe1 C1 C5 -157.05(7) . . . . ?
C2 Fe1 C1 C5 119.06(10) . . . . ?
C10 Fe1 C1 C5 -73.09(9) . . . . ?
C3 Fe1 C1 C5 81.34(8) . . . . ?
C9 Fe1 C1 C5 -42.3(2) . . . . ?
C6 Fe1 C1 C5 -114.03(8) . . . . ?
C4 Fe1 C1 C5 37.61(7) . . . . ?
C2 C3 C4 C5 -0.03(15) . . . . ?
Fe1 C3 C4 C5 59.04(9) . . . . ?
C2 C3 C4 Fe1 -59.08(9) . . . . ?
C8 Fe1 C4 C3 -73.10(11) . . . . ?
C1 Fe1 C4 C3 81.58(9) . . . . ?
C7 Fe1 C4 C3 -39.0(2) . . . . ?
C2 Fe1 C4 C3 37.71(8) . . . . ?
C5 Fe1 C4 C3 119.16(11) . . . . ?
C10 Fe1 C4 C3 -157.06(8) . . . . ?
C9 Fe1 C4 C3 -114.05(9) . . . . ?
C6 Fe1 C4 C3 167.31(9) . . . . ?
C8 Fe1 C4 C5 167.74(8) . . . . ?
C1 Fe1 C4 C5 -37.58(7) . . . . ?
C7 Fe1 C4 C5 -158.1(2) . . . . ?
C2 Fe1 C4 C5 -81.45(8) . . . . ?
C10 Fe1 C4 C5 83.78(8) . . . . ?
C3 Fe1 C4 C5 -119.16(11) . . . . ?
C9 Fe1 C4 C5 126.79(8) . . . . ?
C6 Fe1 C4 C5 48.15(14) . . . . ?
C7 C6 C10 C9 0.46(13) . . . . ?
C11 C6 C10 C9 -178.13(10) . . . . ?
Fe1 C6 C10 C9 59.22(8) . . . . ?
C7 C6 C10 Fe1 -58.76(8) . . . . ?
C11 C6 C10 Fe1 122.65(10) . . . . ?
C8 Fe1 C10 C9 -37.23(9) . . . . ?
C1 Fe1 C10 C9 168.21(8) . . . . ?
C7 Fe1 C10 C9 -81.58(9) . . . . ?
C2 Fe1 C10 C9 -160.29(19) . . . . ?
C5 Fe1 C10 C9 127.24(9) . . . . ?
C3 Fe1 C10 C9 50.34(16) . . . . ?
C6 Fe1 C10 C9 -119.54(12) . . . . ?
C4 Fe1 C10 C9 84.25(10) . . . . ?
C8 Fe1 C10 C6 82.30(8) . . . . ?
C1 Fe1 C10 C6 -72.25(9) . . . . ?
C7 Fe1 C10 C6 37.95(7) . . . . ?
C2 Fe1 C10 C6 -40.8(2) . . . . ?
C5 Fe1 C10 C6 -113.23(8) . . . . ?
C3 Fe1 C10 C6 169.87(10) . . . . ?
C9 Fe1 C10 C6 119.54(12) . . . . ?
C4 Fe1 C10 C6 -156.22(7) . . . . ?
C2 C1 C5 C4 0.31(13) . . . . ?
Fe1 C1 C5 C4 -59.25(8) . . . . ?
C2 C1 C5 Fe1 59.56(8) . . . . ?
C3 C4 C5 C1 -0.17(14) . . . . ?
Fe1 C4 C5 C1 58.98(8) . . . . ?
C3 C4 C5 Fe1 -59.16(9) . . . . ?
C8 Fe1 C5 C1 -160.2(2) . . . . ?
C7 Fe1 C5 C1 48.35(14) . . . . ?
C2 Fe1 C5 C1 -37.80(7) . . . . ?
C10 Fe1 C5 C1 126.56(7) . . . . ?
C3 Fe1 C5 C1 -81.88(8) . . . . ?
C9 Fe1 C5 C1 167.28(7) . . . . ?
C6 Fe1 C5 C1 83.14(8) . . . . ?
C4 Fe1 C5 C1 -119.54(10) . . . . ?
C8 Fe1 C5 C4 -40.6(2) . . . . ?
C1 Fe1 C5 C4 119.54(10) . . . . ?
C7 Fe1 C5 C4 167.89(11) . . . . ?
C2 Fe1 C5 C4 81.74(8) . . . . ?
C10 Fe1 C5 C4 -113.89(8) . . . . ?
C3 Fe1 C5 C4 37.67(8) . . . . ?
C9 Fe1 C5 C4 -73.18(9) . . . . ?
C6 Fe1 C5 C4 -157.32(7) . . . . ?
C6 C7 C8 C9 -0.28(14) . . . . ?
Fe1 C7 C8 C9 -59.66(9) . . . . ?
C6 C7 C8 Fe1 59.38(8) . . . . ?
C1 Fe1 C8 C9 168.08(10) . . . . ?
C7 Fe1 C8 C9 119.40(12) . . . . ?
C2 Fe1 C8 C9 -157.27(8) . . . . ?
C5 Fe1 C8 C9 -41.1(3) . . . . ?
C10 Fe1 C8 C9 37.31(8) . . . . ?
C3 Fe1 C8 C9 -114.18(8) . . . . ?
C6 Fe1 C8 C9 81.58(8) . . . . ?
C4 Fe1 C8 C9 -73.34(10) . . . . ?
C1 Fe1 C8 C7 48.68(16) . . . . ?
C2 Fe1 C8 C7 83.34(10) . . . . ?
C5 Fe1 C8 C7 -160.54(19) . . . . ?
C10 Fe1 C8 C7 -82.08(9) . . . . ?
C3 Fe1 C8 C7 126.42(9) . . . . ?
C9 Fe1 C8 C7 -119.40(12) . . . . ?
C6 Fe1 C8 C7 -37.82(8) . . . . ?
C4 Fe1 C8 C7 167.26(8) . . . . ?
C7 C8 C9 C10 0.57(15) . . . . ?
Fe1 C8 C9 C10 -58.75(9) . . . . ?
C7 C8 C9 Fe1 59.32(9) . . . . ?
C6 C10 C9 C8 -0.64(14) . . . . ?
Fe1 C10 C9 C8 58.54(9) . . . . ?
C6 C10 C9 Fe1 -59.18(8) . . . . ?
C1 Fe1 C9 C8 -158.89(18) . . . . ?
C7 Fe1 C9 C8 -37.99(8) . . . . ?
C2 Fe1 C9 C8 48.64(15) . . . . ?
C5 Fe1 C9 C8 167.57(8) . . . . ?
C10 Fe1 C9 C8 -120.01(12) . . . . ?
C3 Fe1 C9 C8 83.60(9) . . . . ?
C6 Fe1 C9 C8 -82.16(8) . . . . ?
C4 Fe1 C9 C8 126.44(8) . . . . ?
C8 Fe1 C9 C10 120.01(12) . . . . ?
C1 Fe1 C9 C10 -38.9(2) . . . . ?
C7 Fe1 C9 C10 82.02(8) . . . . ?
C2 Fe1 C9 C10 168.66(11) . . . . ?
C5 Fe1 C9 C10 -72.42(10) . . . . ?
C3 Fe1 C9 C10 -156.39(8) . . . . ?
C6 Fe1 C9 C10 37.86(8) . . . . ?
C4 Fe1 C9 C10 -113.55(8) . . . . ?
